data_4305405
loop_
_publ_author_name
'Banglin Chen'
'Yanyan Ji'
'Ming Xue'
'Frank R. Fronczek'
'Eric J. Hurtado'
'Jalal U. Mondal'
'Chengdu Liang'
'Sheng Dai'

_publ_section_title
;
Metal-Organic Framework with Rationally Tuned Micropores for Selective
Adsorption of Water over Methanol
;
_journal_name_full 'Inorganic Chemistry'
_journal_page_first 5543
_journal_page_last 5545
_journal_paper_doi 10.1021/ic8004008
_journal_volume 47
_journal_year 2008
_chemical_compound_source 'local laboratory'
_chemical_formula_moiety 'C11 H11 Cu N O4, 1.65(H2 O)'
_chemical_formula_sum 'C11 H14.3 Cu N O5.65'
_chemical_formula_weight 314.47
_chemical_name_systematic
; 
 ? 
;
_space_group_IT_number 15
_symmetry_cell_setting monoclinic
_symmetry_space_group_name_Hall '-C 2yc'
_symmetry_space_group_name_H-M 'C 1 2/c 1'
_atom_sites_solution_hydrogens geom
_atom_sites_solution_primary direct
_atom_sites_solution_secondary difmap
_audit_creation_method SHELXL-97
_cell_angle_alpha 90.00
_cell_angle_beta 90.725(18)
_cell_angle_gamma 90.00
_cell_formula_units_Z 8
_cell_length_a 24.706(7)
_cell_length_b 13.153(4)
_cell_length_c 8.509(2)
_cell_measurement_reflns_used 4415
_cell_measurement_temperature 110
_cell_measurement_theta_max 31.507
_cell_measurement_theta_min 2.546
_cell_volume 2764.8(13)
_computing_cell_refinement 'Denzo and Scalepack (Otwinowski & Minor, 1997)'
_computing_data_collection 'COLLECT (Nonius, 2000)'
_computing_data_reduction 'Denzo and Scalepack (Otwinowski & Minor, 1997)'
_computing_molecular_graphics 'Ortep-3 for Windows (Farrugia, 1997)'
_computing_publication_material 'SHELXL-97 (Sheldrick, 1997)'
_computing_structure_refinement 'SHELXL-97 (Sheldrick, 1997)'
_computing_structure_solution 'SIR97 (Altomare  et al., 1999)'
_diffrn_ambient_temperature 110
_diffrn_measured_fraction_theta_full 0.999
_diffrn_measured_fraction_theta_max 0.999
_diffrn_measurement_device_type 'KappaCCD (with Oxford Cryostream)'
_diffrn_measurement_method ' \w scans with \k offsets'
_diffrn_radiation_monochromator graphite
_diffrn_radiation_source 'fine-focus sealed tube'
_diffrn_radiation_type MoK\a
_diffrn_radiation_wavelength 0.71073
_diffrn_reflns_av_R_equivalents 0.0294
_diffrn_reflns_av_sigmaI/netI 0.0447
_diffrn_reflns_limit_h_max 36
_diffrn_reflns_limit_h_min -36
_diffrn_reflns_limit_k_max 13
_diffrn_reflns_limit_k_min -19
_diffrn_reflns_limit_l_max 12
_diffrn_reflns_limit_l_min -12
_diffrn_reflns_number 24027
_diffrn_reflns_theta_full 31.50
_diffrn_reflns_theta_max 31.50
_diffrn_reflns_theta_min 2.96
_diffrn_standards_decay_% <2
_diffrn_standards_number 0
_exptl_absorpt_coefficient_mu 1.597
_exptl_absorpt_correction_T_max 0.813
_exptl_absorpt_correction_T_min 0.698
_exptl_absorpt_correction_type multi-scan
_exptl_absorpt_process_details 'Denzo and Scalepack (Otwinowski & Minor, 1997)'
_exptl_crystal_colour blue-green
_exptl_crystal_density_diffrn 1.511
_exptl_crystal_density_method 'not measured'
_exptl_crystal_description parallelepiped
_exptl_crystal_F_000 1292
_exptl_crystal_size_max 0.25
_exptl_crystal_size_mid 0.15
_exptl_crystal_size_min 0.13
_refine_diff_density_max 0.883
_refine_diff_density_min -0.495
_refine_diff_density_rms 0.103
_refine_ls_extinction_method none
_refine_ls_goodness_of_fit_ref 1.072
_refine_ls_hydrogen_treatment constr
_refine_ls_matrix_type full
_refine_ls_number_parameters 190
_refine_ls_number_reflns 4609
_refine_ls_number_restraints 0
_refine_ls_restrained_S_all 1.072
_refine_ls_R_factor_all 0.0542
_refine_ls_R_factor_gt 0.0401
_refine_ls_shift/su_max 0.001
_refine_ls_shift/su_mean 0.000
_refine_ls_structure_factor_coef Fsqd
_refine_ls_weighting_details 'calc w=1/[\s^2^(Fo^2^)+(0.0537P)^2^+5.2244P] where P=(Fo^2^+2Fc^2^)/3'
_refine_ls_weighting_scheme calc
_refine_ls_wR_factor_gt 0.1052
_refine_ls_wR_factor_ref 0.1113
_reflns_number_gt 3721
_reflns_number_total 4609
_reflns_threshold_expression I>2\s(I)
_cod_data_source_file ic8004008-file003_4.cif
_cod_data_source_block 3
_cod_depositor_comments
;
The following automatic conversions were performed:
'_symmetry_cell_setting' value 'Monoclinic' changed to 'monoclinic'
according to '/home/saulius/struct/CIF-dictionaries/cif_core.dic'
dictionary named 'cif_core.dic' version 2.4.1 from 2010-06-29.

Automatic conversion script
Id: cif_fix_enum 1527 2010-12-29 10:47:43Z saulius 
;
_cod_original_formula_sum 'C11 H14.30 Cu N O5.65'
_cod_database_code 4305405

loop_
_symmetry_equiv_pos_as_xyz
'x, y, z'
'-x, y, -z+1/2'
'x+1/2, y+1/2, z'
'-x+1/2, y+1/2, -z+1/2'
'-x, -y, -z'
'x, -y, z-1/2'
'-x+1/2, -y+1/2, -z'
'x+1/2, -y+1/2, z-1/2'

loop_
_atom_site_label
_atom_site_type_symbol
_atom_site_fract_x
_atom_site_fract_y
_atom_site_fract_z
_atom_site_U_iso_or_equiv
_atom_site_adp_type
_atom_site_occupancy
_atom_site_symmetry_multiplicity
_atom_site_calc_flag
_atom_site_refinement_flags
_atom_site_disorder_assembly
_atom_site_disorder_group
Cu1 Cu 0.705645(10) 0.795262(18) 0.44619(3) 0.01143(8) Uani 1 1 d . . .
O1 O 0.67583(7) 0.77730(14) 0.65882(18) 0.0224(3) Uani 1 1 d . . .
O2 O 0.75238(7) 0.70850(14) 0.74953(18) 0.0224(3) Uani 1 1 d . . .
O3 O 0.68012(7) 0.34376(13) 0.9037(2) 0.0243(4) Uani 1 1 d . . .
O4 O 0.75548(7) 0.41981(12) 0.9890(2) 0.0223(3) Uani 1 1 d . . .
N1 N 0.63983(7) 0.87023(15) 0.3236(2) 0.0169(3) Uani 1 1 d . . .
C1 C 0.64079(9) 0.97131(19) 0.2992(3) 0.0230(5) Uani 1 1 d . . .
H1 H 0.6687 1.0101 0.3484 0.028 Uiso 1 1 d R . .
C2 C 0.60296(9) 1.0211(2) 0.2058(3) 0.0277(5) Uani 1 1 d . . .
H2 H 0.6049 1.0928 0.1935 0.033 Uiso 1 1 d R . .
C3 C 0.56174(8) 0.9666(2) 0.1317(3) 0.0209(4) Uani 1 1 d . . .
C4 C 0.56141(9) 0.8612(2) 0.1539(3) 0.0230(5) Uani 1 1 d . . .
H4 H 0.5347 0.8204 0.1030 0.028 Uiso 1 1 d R . .
C5 C 0.60063(10) 0.81710(18) 0.2495(3) 0.0213(4) Uani 1 1 d . . .
H5 H 0.5997 0.7455 0.2637 0.026 Uiso 1 1 d R . .
C6 C 0.52115(9) 1.0211(2) 0.0363(3) 0.0263(5) Uani 1 1 d . . .
H6 H 0.5254 1.0925 0.0252 0.032 Uiso 1 1 d R . .
C7 C 0.70406(9) 0.73461(15) 0.7645(2) 0.0136(4) Uani 1 1 d . . .
C8 C 0.67754(9) 0.71217(16) 0.9204(2) 0.0164(4) Uani 1 1 d . . .
H8A H 0.6378 0.7094 0.9039 0.020 Uiso 1 1 d R . .
H8B H 0.6855 0.7680 0.9952 0.020 Uiso 1 1 d R . .
C9 C 0.69652(10) 0.61065(16) 0.9904(2) 0.0178(4) Uani 1 1 d . . .
H9A H 0.6777 0.5981 1.0906 0.021 Uiso 1 1 d R . .
H9B H 0.7358 0.6146 1.0133 0.021 Uiso 1 1 d R . .
C10 C 0.68558(11) 0.52224(17) 0.8783(3) 0.0229(5) Uani 1 1 d . . .
H10A H 0.6459 0.5148 0.8649 0.027 Uiso 1 1 d R . .
H10B H 0.7006 0.5400 0.7745 0.027 Uiso 1 1 d R . .
C11 C 0.70875(9) 0.42091(16) 0.9290(2) 0.0160(4) Uani 1 1 d . . .
O1S O 0.5770(6) 0.6517(19) 0.633(2) 0.044 Uiso 0.215(16) 1 d P . .
O2S O 0.4741(4) 0.6781(7) 0.5976(11) 0.044 Uiso 0.253(6) 1 d P . .
O3S O 0.5492(7) 0.5713(13) 0.135(3) 0.044 Uiso 0.147(7) 1 d P . .
O4S O 0.5672(6) 0.7005(14) 0.5979(19) 0.044 Uiso 0.164(7) 1 d P . .
O5S O 0.5825(4) 0.6218(13) 0.6017(18) 0.044 Uiso 0.286(16) 1 d P . .
O6S O 0.5040(6) 0.6383(12) 0.4037(17) 0.044 Uiso 0.162(5) 1 d P . .
O7S O 0.4496(7) 0.5027(14) 0.128(2) 0.044 Uiso 0.128(6) 1 d P . .
O8S O 0.4471(7) 0.5628(13) 0.286(3) 0.044 Uiso 0.149(7) 1 d P . .
O9S O 0.5738(7) 0.6242(13) 0.517(2) 0.044 Uiso 0.146(6) 1 d P . .

loop_
_atom_site_aniso_label
_atom_site_aniso_U_11
_atom_site_aniso_U_22
_atom_site_aniso_U_33
_atom_site_aniso_U_23
_atom_site_aniso_U_13
_atom_site_aniso_U_12
Cu1 0.01503(12) 0.00970(12) 0.00951(12) 0.00109(8) -0.00215(8) 0.00322(9)
O1 0.0228(7) 0.0309(9) 0.0135(7) 0.0076(6) 0.0033(6) 0.0114(7)
O2 0.0204(7) 0.0358(10) 0.0110(6) 0.0044(6) 0.0012(5) 0.0097(7)
O3 0.0270(8) 0.0122(7) 0.0333(9) 0.0014(6) -0.0108(7) -0.0002(7)
O4 0.0279(8) 0.0104(7) 0.0283(8) 0.0022(6) -0.0093(7) -0.0027(6)
N1 0.0158(8) 0.0187(9) 0.0161(8) 0.0037(7) -0.0004(6) 0.0060(7)
C1 0.0152(9) 0.0232(11) 0.0305(12) 0.0124(9) -0.0041(8) 0.0004(9)
C2 0.0159(9) 0.0246(12) 0.0426(14) 0.0209(11) -0.0030(9) 0.0023(9)
C3 0.0132(8) 0.0295(12) 0.0199(10) 0.0120(9) 0.0009(7) 0.0075(9)
C4 0.0208(10) 0.0279(12) 0.0201(10) -0.0013(9) -0.0060(8) 0.0073(9)
C5 0.0229(10) 0.0211(11) 0.0197(10) -0.0013(8) -0.0050(8) 0.0070(9)
C6 0.0178(10) 0.0339(13) 0.0273(12) 0.0171(10) -0.0003(8) 0.0065(10)
C7 0.0207(9) 0.0084(8) 0.0118(8) -0.0006(6) -0.0001(7) 0.0005(7)
C8 0.0251(10) 0.0125(9) 0.0117(8) 0.0003(7) 0.0035(7) 0.0035(8)
C9 0.0320(11) 0.0116(9) 0.0099(8) 0.0011(7) -0.0008(7) 0.0013(8)
C10 0.0399(13) 0.0113(9) 0.0173(10) -0.0002(8) -0.0103(9) 0.0027(9)
C11 0.0276(10) 0.0113(8) 0.0090(8) 0.0001(6) -0.0021(7) 0.0009(8)

loop_
_atom_type_symbol
_atom_type_description
_atom_type_scat_dispersion_real
_atom_type_scat_dispersion_imag
_atom_type_scat_source
C C 0.0033 0.0016 'International Tables Vol C Tables 4.2.6.8 and 6.1.1.4'
H H 0.0000 0.0000 'International Tables Vol C Tables 4.2.6.8 and 6.1.1.4'
Cu Cu 0.3201 1.2651 'International Tables Vol C Tables 4.2.6.8 and 6.1.1.4'
N N 0.0061 0.0033 'International Tables Vol C Tables 4.2.6.8 and 6.1.1.4'
O O 0.0106 0.0060 'International Tables Vol C Tables 4.2.6.8 and 6.1.1.4'

loop_
_geom_angle_atom_site_label_1
_geom_angle_atom_site_label_2
_geom_angle_atom_site_label_3
_geom_angle
_geom_angle_site_symmetry_1
_geom_angle_site_symmetry_3
_geom_angle_publ_flag
O3 Cu1 O2 89.55(8) 6_565 7_666 ?
O3 Cu1 O4 167.66(7) 6_565 4_656 ?
O2 Cu1 O4 89.86(8) 7_666 4_656 ?
O3 Cu1 O1 86.27(8) 6_565 . ?
O2 Cu1 O1 167.28(7) 7_666 . ?
O4 Cu1 O1 91.66(8) 4_656 . ?
O3 Cu1 N1 95.62(7) 6_565 . ?
O2 Cu1 N1 90.25(7) 7_666 . ?
O4 Cu1 N1 96.71(7) 4_656 . ?
O1 Cu1 N1 102.11(7) . . ?
O3 Cu1 Cu1 84.70(5) 6_565 7_666 ?
O2 Cu1 Cu1 80.74(5) 7_666 7_666 ?
O4 Cu1 Cu1 83.04(5) 4_656 7_666 ?
O1 Cu1 Cu1 86.91(5) . 7_666 ?
N1 Cu1 Cu1 170.98(5) . 7_666 ?
C7 O1 Cu1 119.74(14) . . ?
C7 O2 Cu1 127.24(14) . 7_666 ?
C11 O3 Cu1 122.81(15) . 6_566 ?
C11 O4 Cu1 124.36(14) . 4_646 ?
C5 N1 C1 117.08(19) . . ?
C5 N1 Cu1 121.51(15) . . ?
C1 N1 Cu1 120.73(15) . . ?
N1 C1 C2 122.9(2) . . ?
N1 C1 H1 118.5 . . ?
C2 C1 H1 118.6 . . ?
C1 C2 C3 120.1(2) . . ?
C1 C2 H2 120.0 . . ?
C3 C2 H2 119.9 . . ?
C2 C3 C4 117.1(2) . . ?
C2 C3 C6 119.4(2) . . ?
C4 C3 C6 123.5(2) . . ?
C5 C4 C3 119.3(2) . . ?
C5 C4 H4 120.5 . . ?
C3 C4 H4 120.2 . . ?
N1 C5 C4 123.5(2) . . ?
N1 C5 H5 118.3 . . ?
C4 C5 H5 118.2 . . ?
C6 C6 C3 125.5(3) 5_675 . ?
C6 C6 H6 117.0 5_675 . ?
C3 C6 H6 117.5 . . ?
O2 C7 O1 124.72(19) . . ?
O2 C7 C8 117.32(18) . . ?
O1 C7 C8 117.96(19) . . ?
C7 C8 C9 112.11(17) . . ?
C7 C8 H8A 108.7 . . ?
C9 C8 H8A 108.7 . . ?
C7 C8 H8B 109.5 . . ?
C9 C8 H8B 109.8 . . ?
H8A C8 H8B 107.9 . . ?
C10 C9 C8 111.70(17) . . ?
C10 C9 H9A 109.2 . . ?
C8 C9 H9A 109.6 . . ?
C10 C9 H9B 109.2 . . ?
C8 C9 H9B 109.0 . . ?
H9A C9 H9B 108.1 . . ?
C11 C10 C9 115.46(18) . . ?
C11 C10 H10A 108.5 . . ?
C9 C10 H10A 108.3 . . ?
C11 C10 H10B 108.5 . . ?
C9 C10 H10B 108.2 . . ?
H10A C10 H10B 107.6 . . ?
O3 C11 O4 125.0(2) . . ?
O3 C11 C10 117.0(2) . . ?
O4 C11 C10 118.0(2) . . ?
O4S O1S O9S 84(2) . . ?
O8S O3S O6S 113(3) 2_655 2_655 ?
O1S O4S O5S 22.0(17) . . ?
O1S O4S O9S 59(2) . . ?
O5S O4S O9S 37.2(10) . . ?
O9S O5S O4S 81(2) . . ?
O3S O8S O7S 157(3) 2_655 . ?
O5S O9S O1S 25.3(15) . . ?
O5S O9S O4S 62(2) . . ?
O1S O9S O4S 37.2(13) . . ?

loop_
_geom_bond_atom_site_label_1
_geom_bond_atom_site_label_2
_geom_bond_distance
_geom_bond_site_symmetry_2
_geom_bond_publ_flag
Cu1 O3 1.9663(18) 6_565 ?
Cu1 O2 1.9736(16) 7_666 ?
Cu1 O4 1.9740(17) 4_656 ?
Cu1 O1 1.9763(16) . ?
Cu1 N1 2.1591(18) . ?
Cu1 Cu1 2.6474(7) 7_666 ?
O1 C7 1.262(3) . ?
O2 C7 1.250(3) . ?
O2 Cu1 1.9736(16) 7_666 ?
O3 C11 1.254(3) . ?
O3 Cu1 1.9664(18) 6_566 ?
O4 C11 1.256(3) . ?
O4 Cu1 1.9740(17) 4_646 ?
N1 C5 1.345(3) . ?
N1 C1 1.346(3) . ?
C1 C2 1.384(3) . ?
C1 H1 0.9499 . ?
C2 C3 1.390(4) . ?
C2 H2 0.9500 . ?
C3 C4 1.399(4) . ?
C3 C6 1.469(3) . ?
C4 C5 1.385(3) . ?
C4 H4 0.9501 . ?
C5 H5 0.9500 . ?
C6 C6 1.328(5) 5_675 ?
C6 H6 0.9500 . ?
C7 C8 1.516(3) . ?
C8 C9 1.533(3) . ?
C8 H8A 0.9901 . ?
C8 H8B 0.9899 . ?
C9 C10 1.526(3) . ?
C9 H9A 0.9900 . ?
C9 H9B 0.9896 . ?
C10 C11 1.511(3) . ?
C10 H10A 0.9901 . ?
C10 H10B 0.9900 . ?
O1S O4S 0.75(2) . ?
O1S O9S 1.06(3) . ?
O3S O8S 0.685(19) 2_655 ?
O3S O6S 1.61(2) 2_655 ?
O4S O5S 1.10(3) . ?
O4S O9S 1.23(2) . ?
O5S O9S 0.754(18) . ?
O6S O3S 1.61(2) 2_655 ?
O7S O8S 1.56(3) . ?
O8S O3S 0.685(19) 2_655 ?

loop_
_geom_torsion_atom_site_label_1
_geom_torsion_atom_site_label_2
_geom_torsion_atom_site_label_3
_geom_torsion_atom_site_label_4
_geom_torsion
_geom_torsion_site_symmetry_1
_geom_torsion_site_symmetry_2
_geom_torsion_site_symmetry_3
_geom_torsion_site_symmetry_4
_geom_torsion_publ_flag
O3 Cu1 O1 C7 84.89(18) 6_565 . . . ?
O2 Cu1 O1 C7 13.8(5) 7_666 . . . ?
O4 Cu1 O1 C7 -82.94(18) 4_656 . . . ?
N1 Cu1 O1 C7 179.84(17) . . . . ?
Cu1 Cu1 O1 C7 0.00(17) 7_666 . . . ?
O3 Cu1 N1 C5 -1.43(17) 6_565 . . . ?
O2 Cu1 N1 C5 88.14(17) 7_666 . . . ?
O4 Cu1 N1 C5 178.03(17) 4_656 . . . ?
O1 Cu1 N1 C5 -88.81(17) . . . . ?
Cu1 Cu1 N1 C5 90.2(4) 7_666 . . . ?
O3 Cu1 N1 C1 -171.69(17) 6_565 . . . ?
O2 Cu1 N1 C1 -82.11(18) 7_666 . . . ?
O4 Cu1 N1 C1 7.78(18) 4_656 . . . ?
O1 Cu1 N1 C1 100.94(18) . . . . ?
Cu1 Cu1 N1 C1 -80.1(4) 7_666 . . . ?
C5 N1 C1 C2 1.5(3) . . . . ?
Cu1 N1 C1 C2 172.20(19) . . . . ?
N1 C1 C2 C3 -0.2(4) . . . . ?
C1 C2 C3 C4 -1.3(4) . . . . ?
C1 C2 C3 C6 178.5(2) . . . . ?
C2 C3 C4 C5 1.5(3) . . . . ?
C6 C3 C4 C5 -178.3(2) . . . . ?
C1 N1 C5 C4 -1.3(3) . . . . ?
Cu1 N1 C5 C4 -171.91(17) . . . . ?
C3 C4 C5 N1 -0.2(4) . . . . ?
C2 C3 C6 C6 -177.7(3) . . . 5_675 ?
C4 C3 C6 C6 2.0(5) . . . 5_675 ?
Cu1 O2 C7 O1 -10.8(3) 7_666 . . . ?
Cu1 O2 C7 C8 168.58(15) 7_666 . . . ?
Cu1 O1 C7 O2 5.8(3) . . . . ?
Cu1 O1 C7 C8 -173.54(14) . . . . ?
O2 C7 C8 C9 -36.7(3) . . . . ?
O1 C7 C8 C9 142.7(2) . . . . ?
C7 C8 C9 C10 -57.5(3) . . . . ?
C8 C9 C10 C11 173.14(19) . . . . ?
Cu1 O3 C11 O4 -2.9(3) 6_566 . . . ?
Cu1 O3 C11 C10 175.11(15) 6_566 . . . ?
Cu1 O4 C11 O3 0.9(3) 4_646 . . . ?
Cu1 O4 C11 C10 -177.06(14) 4_646 . . . ?
C9 C10 C11 O3 140.9(2) . . . . ?
C9 C10 C11 O4 -41.0(3) . . . . ?
O9S O1S O4S O5S -9(3) . . . . ?
O1S O4S O5S O9S 167(5) . . . . ?
O4S O5S O9S O1S -8(3) . . . . ?
O4S O1S O9S O5S 168(4) . . . . ?
O1S O4S O9S O5S -6(2) . . . . ?
O5S O4S O9S O1S 6(2) . . . . ?
